data_7012182
loop_
_publ_author_name
'Evans, Cameron'
'Harfoot, Gwion J.'
'Scott McIndoe, J.'
'John McAdam, C.'
'Mackay, Kenneth M.'
'Nicholson, Brian K.'
'Robinson, Brian H.'
'Van Tiel, Martin L.'

_publ_section_title
;
 The preparation and characterisation of monomeric and linked metal
 carbonyl clusters containing the closo-Si2Co4 pseudo-octahedral core
;
_journal_issue 24
_journal_name_full 'Journal of the Chemical Society, Dalton Transactions'
_journal_page_first 4678
_journal_paper_doi 10.1039/b208374b
_journal_year 2002
_chemical_formula_moiety 'C23 H10 Co4 O11 Si2, 0.5(C7 H8)'
_chemical_formula_sum 'C26.5 H14 Co4 O11 Si2'
_chemical_formula_weight 800.28
_chemical_name_systematic
;
?
;
_space_group_IT_number 14
_symmetry_cell_setting monoclinic
_symmetry_space_group_name_Hall '-P 2yn'
_symmetry_space_group_name_H-M 'P 1 21/n 1'
_atom_sites_solution_hydrogens geom
_atom_sites_solution_primary direct
_atom_sites_solution_secondary difmap
_audit_creation_method SHELXL-97
_cell_angle_alpha 90.00
_cell_angle_beta 90.090(10)
_cell_angle_gamma 90.00
_cell_formula_units_Z 4
_cell_length_a 9.460(10)
_cell_length_b 21.580(10)
_cell_length_c 14.850(10)
_cell_measurement_temperature 173(2)
_cell_volume 3032(4)
_computing_cell_refinement SHELXTL
_computing_data_collection SHELXTL
_computing_data_reduction SHELXTL
_computing_molecular_graphics 'ORTEP III'
_computing_publication_material WinGx
_computing_structure_refinement 'SHELXL-97 (Sheldrick, 1997)'
_computing_structure_solution 'SHELXS-97 (Sheldrick, 1997)'
_diffrn_ambient_temperature 173(2)
_diffrn_measured_fraction_theta_full 0.999
_diffrn_measured_fraction_theta_max 0.999
_diffrn_measurement_device_type 'Nicolet P3'
_diffrn_measurement_method 'omega scans'
_diffrn_radiation_monochromator graphite
_diffrn_radiation_source 'fine-focus sealed tube'
_diffrn_radiation_type MoK\a
_diffrn_radiation_wavelength 0.71073
_diffrn_reflns_av_R_equivalents 0.0150
_diffrn_reflns_av_sigmaI/netI 0.0312
_diffrn_reflns_limit_h_max 11
_diffrn_reflns_limit_h_min -11
_diffrn_reflns_limit_k_max 26
_diffrn_reflns_limit_k_min 0
_diffrn_reflns_limit_l_max 18
_diffrn_reflns_limit_l_min 0
_diffrn_reflns_number 6401
_diffrn_reflns_theta_full 25.99
_diffrn_reflns_theta_max 25.99
_diffrn_reflns_theta_min 1.66
_exptl_absorpt_coefficient_mu 2.287
_exptl_absorpt_correction_T_max 0.5470
_exptl_absorpt_correction_T_min 0.2974
_exptl_absorpt_correction_type empirical
_exptl_absorpt_process_details 'phi scans'
_exptl_crystal_colour 'deep red'
_exptl_crystal_density_diffrn 1.753
_exptl_crystal_density_method 'not measured'
_exptl_crystal_description plate
_exptl_crystal_F_000 1588
_exptl_crystal_size_max 0.70
_exptl_crystal_size_mid 0.70
_exptl_crystal_size_min 0.30
_refine_diff_density_max 0.941
_refine_diff_density_min -0.483
_refine_diff_density_rms 0.096
_refine_ls_extinction_method none
_refine_ls_goodness_of_fit_ref 1.048
_refine_ls_hydrogen_treatment mixed
_refine_ls_matrix_type full
_refine_ls_number_parameters 406
_refine_ls_number_reflns 5960
_refine_ls_number_restraints 0
_refine_ls_restrained_S_all 1.048
_refine_ls_R_factor_all 0.0499
_refine_ls_R_factor_gt 0.0365
_refine_ls_shift/su_max 0.023
_refine_ls_shift/su_mean 0.001
_refine_ls_structure_factor_coef Fsqd
_refine_ls_weighting_details 'calc w=1/[\s^2^(Fo^2^)+(0.0496P)^2^+2.2501P] where P=(Fo^2^+2Fc^2^)/3'
_refine_ls_weighting_scheme calc
_refine_ls_wR_factor_gt 0.0888
_refine_ls_wR_factor_ref 0.0958
_reflns_number_gt 4641
_reflns_number_total 5960
_reflns_threshold_expression >2sigma(I)
_cod_data_source_file b208374b.txt
_cod_data_source_block fire
_cod_original_sg_symbol_H-M P21/n
_cod_original_formula_sum 'C26.50 H14 Co4 O11 Si2'
_cod_database_code 7012182

loop_
_symmetry_equiv_pos_as_xyz
'x, y, z'
'-x+1/2, y+1/2, -z+1/2'
'-x, -y, -z'
'x-1/2, -y-1/2, z-1/2'

loop_
_atom_site_label
_atom_site_type_symbol
_atom_site_fract_x
_atom_site_fract_y
_atom_site_fract_z
_atom_site_U_iso_or_equiv
_atom_site_adp_type
_atom_site_occupancy
_atom_site_symmetry_multiplicity
_atom_site_calc_flag
_atom_site_refinement_flags
_atom_site_disorder_assembly
_atom_site_disorder_group
Co1 Co 0.15078(4) 0.23603(2) 0.36433(3) 0.01536(11) Uani 1 1 d . . .
Co2 Co -0.06116(5) 0.27525(2) 0.45561(3) 0.01640(11) Uani 1 1 d . . .
Co3 Co -0.23247(4) 0.26480(2) 0.31536(3) 0.01586(11) Uani 1 1 d . . .
Co4 Co -0.01013(5) 0.22217(2) 0.21668(3) 0.01526(11) Uani 1 1 d . . .
Si1 Si -0.07104(9) 0.19065(4) 0.36034(6) 0.01502(19) Uani 1 1 d . . .
Si2 Si -0.00922(9) 0.30809(4) 0.31017(6) 0.01420(19) Uani 1 1 d . . .
C1 C 0.1372(4) 0.26129(16) 0.4866(2) 0.0211(7) Uani 1 1 d . . .
O1 O 0.2056(3) 0.26605(14) 0.55112(17) 0.0360(7) Uani 1 1 d . . .
C2 C 0.2357(4) 0.16328(16) 0.3928(2) 0.0210(7) Uani 1 1 d . . .
O2 O 0.2952(3) 0.11972(12) 0.41351(17) 0.0317(6) Uani 1 1 d . . .
C3 C 0.2968(3) 0.28624(16) 0.3347(2) 0.0197(7) Uani 1 1 d . . .
O3 O 0.3915(3) 0.31657(12) 0.31736(18) 0.0323(6) Uani 1 1 d . . .
C4 C -0.1202(4) 0.22862(16) 0.5490(2) 0.0212(7) Uani 1 1 d . . .
O4 O -0.1530(3) 0.20044(13) 0.61047(17) 0.0355(7) Uani 1 1 d . . .
C5 C -0.0531(4) 0.35423(17) 0.5009(2) 0.0250(8) Uani 1 1 d . . .
O5 O -0.0413(3) 0.40128(13) 0.53249(18) 0.0406(7) Uani 1 1 d . . .
C6 C -0.3605(4) 0.20387(17) 0.2940(3) 0.0267(8) Uani 1 1 d . . .
O6 O -0.4447(3) 0.16848(13) 0.2772(2) 0.0475(8) Uani 1 1 d . . .
C7 C -0.2926(4) 0.32203(16) 0.2347(2) 0.0226(7) Uani 1 1 d . . .
O7 O -0.3341(3) 0.35515(13) 0.18118(19) 0.0381(7) Uani 1 1 d . . .
C8 C -0.3028(4) 0.29567(18) 0.4184(2) 0.0277(8) Uani 1 1 d . . .
O8 O -0.3802(3) 0.31550(14) 0.47034(18) 0.0369(7) Uani 1 1 d . . .
C9 C -0.1158(4) 0.15859(17) 0.1731(2) 0.0247(8) Uani 1 1 d . . .
O9 O -0.1838(3) 0.11958(13) 0.1462(2) 0.0438(8) Uani 1 1 d . . .
C10 C 0.1604(4) 0.18752(17) 0.2023(2) 0.0243(8) Uani 1 1 d . . .
O10 O 0.2599(3) 0.16212(14) 0.18091(17) 0.0372(7) Uani 1 1 d . . .
C11 C -0.0108(4) 0.27691(16) 0.1235(2) 0.0215(7) Uani 1 1 d . . .
O11 O -0.0120(3) 0.30983(12) 0.06432(17) 0.0334(6) Uani 1 1 d . . .
C12 C -0.1188(4) 0.10909(15) 0.3897(2) 0.0214(7) Uani 1 1 d . . .
C13 C -0.0402(4) 0.05946(16) 0.3569(3) 0.0294(8) Uani 1 1 d . . .
H13 H 0.0419 0.0671 0.3219 0.035 Uiso 1 1 calc R . .
C14 C -0.0810(5) -0.00153(18) 0.3750(3) 0.0391(10) Uani 1 1 d . . .
H14 H -0.0259 -0.0351 0.3530 0.047 Uiso 1 1 calc R . .
C15 C -0.2005(5) -0.01298(19) 0.4245(3) 0.0419(11) Uani 1 1 d . . .
H15 H -0.2282 -0.0545 0.4366 0.050 Uiso 1 1 calc R . .
C16 C -0.2808(5) 0.0357(2) 0.4571(3) 0.0418(11) Uani 1 1 d . . .
H16 H -0.3637 0.0276 0.4911 0.050 Uiso 1 1 calc R . .
C17 C -0.2403(4) 0.09645(17) 0.4399(2) 0.0291(8) Uani 1 1 d . . .
H17 H -0.2957 0.1297 0.4625 0.035 Uiso 1 1 calc R . .
C18 C 0.0206(3) 0.39058(15) 0.2767(2) 0.0175(7) Uani 1 1 d . . .
C19 C 0.1323(4) 0.40935(15) 0.2210(2) 0.0218(7) Uani 1 1 d . . .
H19 H 0.1967 0.3794 0.1985 0.026 Uiso 1 1 calc R . .
C20 C 0.1494(4) 0.47144(16) 0.1982(2) 0.0277(8) Uani 1 1 d . . .
H20 H 0.2250 0.4837 0.1601 0.033 Uiso 1 1 calc R . .
C21 C 0.0565(4) 0.51532(17) 0.2312(3) 0.0334(9) Uani 1 1 d . . .
H21 H 0.0694 0.5578 0.2164 0.040 Uiso 1 1 calc R . .
C22 C -0.0554(4) 0.49776(17) 0.2854(3) 0.0325(9) Uani 1 1 d . . .
H22 H -0.1200 0.5280 0.3070 0.039 Uiso 1 1 calc R . .
C23 C -0.0731(4) 0.43580(16) 0.3082(2) 0.0253(8) Uani 1 1 d . . .
H23 H -0.1498 0.4240 0.3456 0.030 Uiso 1 1 calc R . .
C24 C 1.0727(11) 0.0155(5) 0.9324(12) 0.184(9) Uani 1 1 d . . .
C25 C 0.8197(10) 0.0258(5) 0.9239(7) 0.129(3) Uani 1 1 d . . .
C26 C 0.9354(13) 0.0267(5) 0.8727(7) 0.061(3) Uani 0.50 1 d P . .
C27 C 1.175(2) 0.0011(8) 0.9839(13) 0.113(8) Uani 0.50 1 d P . .
C28 C 0.963(3) 0.0097(5) 0.9771(12) 0.137(10) Uani 0.50 1 d P . .

loop_
_atom_site_aniso_label
_atom_site_aniso_U_11
_atom_site_aniso_U_22
_atom_site_aniso_U_33
_atom_site_aniso_U_23
_atom_site_aniso_U_13
_atom_site_aniso_U_12
Co1 0.0125(2) 0.0151(2) 0.0185(2) 0.00129(17) -0.00092(17) 0.00043(17)
Co2 0.0180(2) 0.0160(2) 0.0153(2) 0.00023(17) 0.00205(17) 0.00011(17)
Co3 0.0121(2) 0.0162(2) 0.0193(2) 0.00253(17) -0.00038(16) -0.00102(17)
Co4 0.0161(2) 0.0147(2) 0.0150(2) 0.00080(16) -0.00060(16) -0.00197(17)
Si1 0.0151(4) 0.0131(4) 0.0169(4) 0.0022(3) 0.0007(3) -0.0008(3)
Si2 0.0127(4) 0.0121(4) 0.0178(4) 0.0013(3) 0.0004(3) -0.0007(3)
C1 0.0209(18) 0.0226(18) 0.0197(16) 0.0004(14) -0.0008(14) -0.0022(14)
O1 0.0307(15) 0.0527(19) 0.0244(13) -0.0063(13) -0.0110(11) 0.0054(13)
C2 0.0195(17) 0.0231(18) 0.0203(17) 0.0001(14) -0.0011(13) -0.0003(15)
O2 0.0351(15) 0.0224(14) 0.0376(15) 0.0055(11) -0.0011(12) 0.0099(12)
C3 0.0143(16) 0.0249(18) 0.0201(16) -0.0027(14) -0.0031(13) 0.0065(14)
O3 0.0193(13) 0.0360(16) 0.0415(16) 0.0052(12) -0.0026(11) -0.0105(12)
C4 0.0191(17) 0.0266(19) 0.0180(16) 0.0021(14) 0.0026(13) -0.0011(14)
O4 0.0429(17) 0.0393(16) 0.0242(14) 0.0088(12) 0.0057(12) -0.0077(13)
C5 0.028(2) 0.023(2) 0.0238(18) 0.0008(15) -0.0005(15) -0.0002(15)
O5 0.061(2) 0.0227(15) 0.0379(16) -0.0114(12) -0.0004(14) -0.0033(13)
C6 0.0174(18) 0.0233(19) 0.040(2) 0.0044(16) -0.0029(15) -0.0012(15)
O6 0.0278(16) 0.0290(16) 0.086(2) 0.0009(15) -0.0159(15) -0.0101(13)
C7 0.0173(17) 0.0228(18) 0.0278(18) 0.0019(15) -0.0019(14) -0.0034(14)
O7 0.0362(16) 0.0336(16) 0.0445(17) 0.0160(13) -0.0108(13) 0.0029(13)
C8 0.026(2) 0.031(2) 0.0266(19) 0.0058(16) 0.0000(16) -0.0013(16)
O8 0.0261(15) 0.0553(19) 0.0293(14) -0.0013(13) 0.0045(12) 0.0090(13)
C9 0.029(2) 0.0231(19) 0.0220(17) 0.0030(15) -0.0046(15) 0.0006(16)
O9 0.055(2) 0.0289(16) 0.0472(18) -0.0044(13) -0.0180(15) -0.0158(14)
C10 0.0226(19) 0.030(2) 0.0199(17) 0.0050(15) 0.0016(14) 0.0002(16)
O10 0.0274(15) 0.0564(19) 0.0279(14) -0.0010(13) 0.0034(12) 0.0147(14)
C11 0.0200(18) 0.0253(19) 0.0193(17) 0.0003(15) -0.0014(13) -0.0029(14)
O11 0.0411(17) 0.0339(15) 0.0251(13) 0.0108(12) -0.0058(11) -0.0050(13)
C12 0.0271(19) 0.0175(17) 0.0196(16) 0.0043(13) -0.0012(14) -0.0050(14)
C13 0.036(2) 0.0178(18) 0.034(2) 0.0008(15) -0.0013(17) -0.0013(16)
C14 0.057(3) 0.0173(19) 0.043(2) -0.0004(17) -0.003(2) 0.0002(19)
C15 0.071(3) 0.021(2) 0.034(2) 0.0000(17) 0.000(2) -0.019(2)
C16 0.054(3) 0.040(3) 0.031(2) -0.0003(18) 0.0107(19) -0.026(2)
C17 0.038(2) 0.025(2) 0.0237(18) 0.0010(15) 0.0035(16) -0.0084(16)
C18 0.0193(17) 0.0130(16) 0.0200(16) 0.0004(12) -0.0019(13) -0.0001(13)
C19 0.0223(18) 0.0171(17) 0.0260(17) 0.0006(14) 0.0024(14) -0.0001(14)
C20 0.033(2) 0.0209(19) 0.0295(19) 0.0034(15) 0.0083(16) -0.0073(16)
C21 0.042(2) 0.0173(19) 0.041(2) 0.0070(16) 0.0030(18) -0.0038(17)
C22 0.038(2) 0.0159(18) 0.044(2) 0.0003(16) 0.0082(19) 0.0071(16)
C23 0.0229(19) 0.0241(19) 0.0290(19) 0.0041(15) 0.0054(15) 0.0019(15)
C24 0.063(6) 0.077(7) 0.41(3) -0.055(10) 0.068(10) -0.021(5)
C25 0.102(7) 0.137(9) 0.149(9) 0.024(7) -0.038(7) -0.004(6)
C26 0.065(7) 0.056(7) 0.063(7) 0.017(5) 0.024(6) 0.007(6)
C27 0.157(18) 0.073(11) 0.110(13) -0.048(9) 0.085(13) -0.070(12)
C28 0.29(3) 0.019(6) 0.102(13) 0.025(7) -0.116(16) -0.039(11)

loop_
_atom_type_symbol
_atom_type_description
_atom_type_scat_dispersion_real
_atom_type_scat_dispersion_imag
_atom_type_scat_source
C C 0.0033 0.0016 'International Tables Vol C Tables 4.2.6.8 and 6.1.1.4'
H H 0.0000 0.0000 'International Tables Vol C Tables 4.2.6.8 and 6.1.1.4'
Co Co 0.3494 0.9721 'International Tables Vol C Tables 4.2.6.8 and 6.1.1.4'
O O 0.0106 0.0060 'International Tables Vol C Tables 4.2.6.8 and 6.1.1.4'
Si Si 0.0817 0.0704 'International Tables Vol C Tables 4.2.6.8 and 6.1.1.4'

loop_
_geom_angle_atom_site_label_1
_geom_angle_atom_site_label_2
_geom_angle_atom_site_label_3
_geom_angle
_geom_angle_site_symmetry_1
_geom_angle_site_symmetry_3
_geom_angle_publ_flag
C3 Co1 C2 103.70(16) . . ?
C3 Co1 C1 96.49(14) . . ?
C2 Co1 C1 93.20(15) . . ?
C3 Co1 Si2 90.71(12) . . ?
C2 Co1 Si2 162.26(11) . . ?
C1 Co1 Si2 95.41(11) . . ?
C3 Co1 Si1 159.78(11) . . ?
C2 Co1 Si1 92.35(12) . . ?
C1 Co1 Si1 94.78(11) . . ?
Si2 Co1 Si1 71.52(6) . . ?
C3 Co1 Co2 121.88(11) . . ?
C2 Co1 Co2 120.57(11) . . ?
C1 Co1 Co2 49.20(11) . . ?
Si2 Co1 Co2 56.67(5) . . ?
Si1 Co1 Co2 56.24(5) . . ?
C3 Co1 Co4 107.48(11) . . ?
C2 Co1 Co4 110.16(11) . . ?
C1 Co1 Co4 140.67(11) . . ?
Si2 Co1 Co4 54.62(4) . . ?
Si1 Co1 Co4 54.50(4) . . ?
Co2 Co1 Co4 91.47(7) . . ?
C4 Co2 C5 104.43(16) . . ?
C4 Co2 C1 91.79(15) . . ?
C5 Co2 C1 91.00(15) . . ?
C4 Co2 Si1 91.02(12) . . ?
C5 Co2 Si1 163.78(11) . . ?
C1 Co2 Si1 93.46(10) . . ?
C4 Co2 Si2 161.88(11) . . ?
C5 Co2 Si2 92.79(12) . . ?
C1 Co2 Si2 93.52(11) . . ?
Si1 Co2 Si2 71.38(5) . . ?
C4 Co2 C8 89.06(14) . . ?
C5 Co2 C8 87.30(15) . . ?
C1 Co2 C8 178.24(14) . . ?
Si1 Co2 C8 88.07(10) . . ?
Si2 Co2 C8 86.13(9) . . ?
C4 Co2 Co1 117.75(11) . . ?
C5 Co2 Co1 117.92(12) . . ?
C1 Co2 Co1 47.38(11) . . ?
Si1 Co2 Co1 56.42(4) . . ?
Si2 Co2 Co1 56.19(3) . . ?
C8 Co2 Co1 133.31(10) . . ?
C4 Co2 Co3 111.58(12) . . ?
C5 Co2 Co3 113.14(11) . . ?
C1 Co2 Co3 139.34(10) . . ?
Si1 Co2 Co3 55.03(3) . . ?
Si2 Co2 Co3 54.92(5) . . ?
C8 Co2 Co3 41.41(9) . . ?
Co1 Co2 Co3 91.96(7) . . ?
C8 Co3 C7 101.19(17) . . ?
C8 Co3 C6 99.74(18) . . ?
C7 Co3 C6 99.77(16) . . ?
C8 Co3 Si1 104.83(13) . . ?
C7 Co3 Si1 150.48(12) . . ?
C6 Co3 Si1 89.40(13) . . ?
C8 Co3 Si2 102.60(13) . . ?
C7 Co3 Si2 89.33(12) . . ?
C6 Co3 Si2 153.73(12) . . ?
Si1 Co3 Si2 71.69(6) . . ?
C8 Co3 Co2 61.68(13) . . ?
C7 Co3 Co2 130.81(11) . . ?
C6 Co3 Co2 127.35(12) . . ?
Si1 Co3 Co2 55.09(4) . . ?
Si2 Co3 Co2 55.47(4) . . ?
C8 Co3 Co4 150.44(12) . . ?
C7 Co3 Co4 96.67(12) . . ?
C6 Co3 Co4 100.20(13) . . ?
Si1 Co3 Co4 53.93(5) . . ?
Si2 Co3 Co4 54.01(5) . . ?
Co2 Co3 Co4 88.84(7) . . ?
C10 Co4 C9 97.92(18) . . ?
C10 Co4 C11 100.53(15) . . ?
C9 Co4 C11 102.61(15) . . ?
C10 Co4 Si1 102.28(11) . . ?
C9 Co4 Si1 88.20(12) . . ?
C11 Co4 Si1 153.09(11) . . ?
C10 Co4 Si2 113.76(12) . . ?
C9 Co4 Si2 145.06(12) . . ?
C11 Co4 Si2 86.33(12) . . ?
Si1 Co4 Si2 71.53(5) . . ?
C10 Co4 Co1 68.53(12) . . ?
C9 Co4 Co1 133.35(11) . . ?
C11 Co4 Co1 123.38(11) . . ?
Si1 Co4 Co1 54.62(5) . . ?
Si2 Co4 Co1 54.52(3) . . ?
C10 Co4 Co3 154.28(11) . . ?
C9 Co4 Co3 91.24(13) . . ?
C11 Co4 Co3 100.82(11) . . ?
Si1 Co4 Co3 53.82(3) . . ?
Si2 Co4 Co3 53.82(4) . . ?
Co1 Co4 Co3 87.73(7) . . ?
C12 Si1 Co3 124.05(13) . . ?
C12 Si1 Co2 127.62(11) . . ?
Co3 Si1 Co2 69.88(4) . . ?
C12 Si1 Co4 123.57(11) . . ?
Co3 Si1 Co4 72.25(4) . . ?
Co2 Si1 Co4 108.81(5) . . ?
C12 Si1 Co1 127.70(12) . . ?
Co3 Si1 Co1 108.24(7) . . ?
Co2 Si1 Co1 67.34(3) . . ?
Co4 Si1 Co1 70.87(3) . . ?
C12 Si1 Si2 177.18(11) . . ?
Co3 Si1 Si2 54.17(5) . . ?
Co2 Si1 Si2 54.56(4) . . ?
Co4 Si1 Si2 54.29(3) . . ?
Co1 Si1 Si2 54.19(3) . . ?
C18 Si2 Co3 122.14(11) . . ?
C18 Si2 Co1 129.30(12) . . ?
Co3 Si2 Co1 108.31(7) . . ?
C18 Si2 Co4 127.12(11) . . ?
Co3 Si2 Co4 72.17(4) . . ?
Co1 Si2 Co4 70.86(4) . . ?
C18 Si2 Co2 124.66(11) . . ?
Co3 Si2 Co2 69.61(3) . . ?
Co1 Si2 Co2 67.14(4) . . ?
Co4 Si2 Co2 108.18(5) . . ?
C18 Si2 Si1 176.11(11) . . ?
Co3 Si2 Si1 54.14(3) . . ?
Co1 Si2 Si1 54.29(5) . . ?
Co4 Si2 Si1 54.17(4) . . ?
Co2 Si2 Si1 54.06(3) . . ?
O1 C1 Co1 140.9(3) . . ?
O1 C1 Co2 135.7(3) . . ?
Co1 C1 Co2 83.42(13) . . ?
O2 C2 Co1 175.8(3) . . ?
O3 C3 Co1 177.9(3) . . ?
O4 C4 Co2 176.9(3) . . ?
O5 C5 Co2 175.4(3) . . ?
O6 C6 Co3 175.6(3) . . ?
O7 C7 Co3 175.9(3) . . ?
O8 C8 Co3 161.5(3) . . ?
O8 C8 Co2 121.6(3) . . ?
Co3 C8 Co2 76.92(14) . . ?
O9 C9 Co4 178.8(4) . . ?
O10 C10 Co4 169.2(3) . . ?
O11 C11 Co4 178.4(3) . . ?
C13 C12 C17 118.5(3) . . ?
C13 C12 Si1 120.9(3) . . ?
C17 C12 Si1 120.5(3) . . ?
C12 C13 C14 120.6(4) . . ?
C15 C14 C13 120.0(4) . . ?
C14 C15 C16 120.2(4) . . ?
C15 C16 C17 120.0(4) . . ?
C16 C17 C12 120.6(4) . . ?
C23 C18 C19 118.3(3) . . ?
C23 C18 Si2 118.7(2) . . ?
C19 C18 Si2 123.1(2) . . ?
C20 C19 C18 120.6(3) . . ?
C21 C20 C19 120.0(3) . . ?
C20 C21 C22 120.4(3) . . ?
C21 C22 C23 119.9(3) . . ?
C22 C23 C18 120.9(3) . . ?
C28 C24 C27 107.0(17) . . ?
C28 C24 C28 44.7(18) . 3_757 ?
C27 C24 C28 62.7(16) . 3_757 ?
C28 C24 C26 68.3(8) . . ?
C27 C24 C26 173.4(13) . . ?
C28 C24 C26 111.9(15) 3_757 . ?
C26 C25 C27 120.3(12) . 3_757 ?
C26 C25 C28 65.9(13) . . ?
C27 C25 C28 55.7(14) 3_757 . ?
C25 C26 C24 110.5(10) . . ?
C25 C26 C28 65.2(14) . . ?
C24 C26 C28 45.5(13) . . ?
C24 C27 C28 66.0(14) . 3_757 ?
C24 C27 C25 132.2(15) . 3_757 ?
C28 C27 C25 66.3(8) 3_757 3_757 ?
C24 C27 C28 36.0(11) . . ?
C28 C27 C28 30.3(10) 3_757 . ?
C25 C27 C28 96.4(10) 3_757 . ?
C28 C28 C24 80(4) 3_757 . ?
C28 C28 C27 106(3) 3_757 3_757 ?
C24 C28 C27 170.7(15) . 3_757 ?
C28 C28 C24 55(2) 3_757 3_757 ?
C24 C28 C24 135.3(18) . 3_757 ?
C27 C28 C24 51.3(14) 3_757 3_757 ?
C28 C28 C25 163(4) 3_757 . ?
C24 C28 C25 114.9(15) . . ?
C27 C28 C25 58.1(17) 3_757 . ?
C24 C28 C25 109(2) 3_757 . ?
C28 C28 C26 144(5) 3_757 . ?
C24 C28 C26 66.2(15) . . ?
C27 C28 C26 106.1(19) 3_757 . ?
C24 C28 C26 156(2) 3_757 . ?
C25 C28 C26 49.0(7) . . ?
C28 C28 C27 44(3) 3_757 . ?
C24 C28 C27 37.0(12) . . ?
C27 C28 C27 149.7(10) 3_757 . ?
C24 C28 C27 98.5(11) 3_757 . ?
C25 C28 C27 152.0(17) . . ?
C26 C28 C27 103.1(19) . . ?

loop_
_geom_bond_atom_site_label_1
_geom_bond_atom_site_label_2
_geom_bond_distance
_geom_bond_site_symmetry_2
_geom_bond_publ_flag
Co1 C3 1.810(4) . ?
Co1 C2 1.813(4) . ?
Co1 C1 1.900(4) . ?
Co1 Si2 2.3134(15) . ?
Co1 Si1 2.316(2) . ?
Co1 Co2 2.5655(18) . ?
Co1 Co4 2.6840(16) . ?
Co2 C4 1.803(3) . ?
Co2 C5 1.834(4) . ?
Co2 C1 1.955(4) . ?
Co2 Si1 2.3115(13) . ?
Co2 Si2 2.3262(16) . ?
Co2 C8 2.392(4) . ?
Co2 Co3 2.6466(16) . ?
Co3 C8 1.797(4) . ?
Co3 C7 1.812(4) . ?
Co3 C6 1.815(4) . ?
Co3 Si1 2.3099(15) . ?
Co3 Si2 2.311(2) . ?
Co3 Co4 2.7253(19) . ?
Co4 C10 1.791(4) . ?
Co4 C9 1.816(4) . ?
Co4 C11 1.819(4) . ?
Co4 Si1 2.3128(16) . ?
Co4 Si2 2.3163(13) . ?
Si1 C12 1.869(3) . ?
Si1 Si2 2.7056(16) . ?
Si2 C18 1.870(3) . ?
C1 O1 1.160(4) . ?
C2 O2 1.137(4) . ?
C3 O3 1.139(4) . ?
C4 O4 1.140(4) . ?
C5 O5 1.124(4) . ?
C6 O6 1.131(4) . ?
C7 O7 1.138(4) . ?
C8 O8 1.147(4) . ?
C9 O9 1.132(4) . ?
C10 O10 1.135(4) . ?
C11 O11 1.131(4) . ?
C12 C13 1.392(5) . ?
C12 C17 1.397(5) . ?
C13 C14 1.398(5) . ?
C14 C15 1.372(6) . ?
C15 C16 1.384(6) . ?
C16 C17 1.390(5) . ?
C18 C23 1.399(5) . ?
C18 C19 1.403(5) . ?
C19 C20 1.391(5) . ?
C20 C21 1.382(5) . ?
C21 C22 1.384(5) . ?
C22 C23 1.389(5) . ?
C24 C28 1.24(3) . ?
C24 C27 1.27(3) . ?
C24 C28 1.49(3) 3_757 ?
C24 C26 1.590(19) . ?
C25 C26 1.334(13) . ?
C25 C27 1.49(2) 3_757 ?
C25 C28 1.61(2) . ?
C26 C28 1.614(18) . ?
C27 C28 1.45(4) 3_757 ?
C27 C25 1.49(2) 3_757 ?
C27 C28 2.02(4) . ?
C28 C28 1.06(3) 3_757 ?
C28 C27 1.45(4) 3_757 ?
C28 C24 1.49(3) 3_757 ?
